data_7109455
loop_
_publ_author_name
'David J. Harding'
'Wasinee Phonsri'
'Phimphaka Harding'
'Ian A. Gass'
'Keith S. Murray'
'Boujemaa Moubaraki'
'John D. Cashion'
'Lujia Liu'
'Shane G. Telfer'

_publ_section_title
;
 Abrupt spin crossover in an iron(III) quinolylsalicylaldimine complex:
 structural insights and solvent effects
;
_journal_name_full Chem.Commun.
_journal_page_first 6340
_journal_paper_doi 10.1039/c3cc42125b
_journal_volume 49
_journal_year 2013
_chemical_formula_sum 'C34 H24 F3 Fe I2 N4 O6 S'
_chemical_formula_weight 983.28
_chemical_name_systematic
;
 ?
;
_space_group_IT_number 2
_symmetry_cell_setting triclinic
_symmetry_space_group_name_Hall '-P 1'
_symmetry_space_group_name_H-M 'P -1'
_atom_sites_solution_hydrogens geom
_atom_sites_solution_primary direct
_atom_sites_solution_secondary difmap
_audit_creation_method SHELXL-97
_cell_angle_alpha 70.115(5)
_cell_angle_beta 87.282(6)
_cell_angle_gamma 68.604(5)
_cell_formula_units_Z 2
_cell_length_a 12.2189(5)
_cell_length_b 12.4526(7)
_cell_length_c 12.8877(9)
_cell_measurement_reflns_used 3828
_cell_measurement_temperature 230(2)
_cell_measurement_theta_max 71.1
_cell_measurement_theta_min 6.6
_cell_volume 1710.35(19)
_computing_cell_refinement 'FSProcess in Process-Auto (Rigaku, 1998)'
_computing_data_collection 'CrystalClear (Rigaku, 2005)'
_computing_data_reduction 'FSProcess in Process-Auto (Rigaku, 1998)'
_computing_structure_refinement 'SHELXL-97 (Sheldrick, 1997)'
_computing_structure_solution 'SHELXS97 (Sheldrick, 2008)'
_diffrn_ambient_temperature 230(2)
_diffrn_detector_area_resol_mean 10
_diffrn_measured_fraction_theta_full 0.942
_diffrn_measured_fraction_theta_max 0.942
_diffrn_measurement_device_type 'Rigaku Spider'
_diffrn_measurement_method \w-scans
_diffrn_radiation_monochromator 'Rigaku VariMax-HF Confocal Optical System'
_diffrn_radiation_source 'Rigaku MM007 rotating anode'
_diffrn_radiation_type CuK\a
_diffrn_radiation_wavelength 1.54178
_diffrn_reflns_av_R_equivalents 0.0792
_diffrn_reflns_av_sigmaI/netI 0.0748
_diffrn_reflns_limit_h_max 14
_diffrn_reflns_limit_h_min -15
_diffrn_reflns_limit_k_max 14
_diffrn_reflns_limit_k_min -10
_diffrn_reflns_limit_l_max 15
_diffrn_reflns_limit_l_min -15
_diffrn_reflns_number 22723
_diffrn_reflns_theta_full 71.83
_diffrn_reflns_theta_max 71.83
_diffrn_reflns_theta_min 6.61
_exptl_absorpt_coefficient_mu 18.879
_exptl_absorpt_correction_T_max 1.00
_exptl_absorpt_correction_T_min 0.36
_exptl_absorpt_correction_type multi-scan
_exptl_absorpt_process_details '(ABSCOR; Higashi, 1995)'
_exptl_crystal_colour 'dark red'
_exptl_crystal_density_diffrn 1.909
_exptl_crystal_density_method 'not measured'
_exptl_crystal_description rod
_exptl_crystal_F_000 958
_exptl_crystal_size_max 0.67
_exptl_crystal_size_mid 0.31
_exptl_crystal_size_min 0.24
_refine_diff_density_max 1.397
_refine_diff_density_min -1.868
_refine_diff_density_rms 0.159
_refine_ls_extinction_method none
_refine_ls_goodness_of_fit_ref 1.168
_refine_ls_hydrogen_treatment constr
_refine_ls_matrix_type full
_refine_ls_number_parameters 462
_refine_ls_number_reflns 6316
_refine_ls_number_restraints 0
_refine_ls_restrained_S_all 1.168
_refine_ls_R_factor_all 0.0834
_refine_ls_R_factor_gt 0.0681
_refine_ls_shift/su_max 0.000
_refine_ls_shift/su_mean 0.000
_refine_ls_structure_factor_coef Fsqd
_refine_ls_weighting_details 'calc w=1/[\s^2^(Fo^2^)+(0.0836P)^2^+5.4201P] where P=(Fo^2^+2Fc^2^)/3'
_refine_ls_weighting_scheme calc
_refine_ls_wR_factor_gt 0.1705
_refine_ls_wR_factor_ref 0.2060
_reflns_number_gt 4798
_reflns_number_total 6316
_reflns_threshold_expression >2sigma(I)
_cod_data_source_file c3cc42125b.txt
_cod_data_source_block wp91-mt2
_cod_original_cell_volume 1710.35(17)
_cod_original_sg_symbol_H-M P-1
_cod_database_code 7109455

loop_
_symmetry_equiv_pos_as_xyz
'x, y, z'
'-x, -y, -z'

loop_
_atom_site_label
_atom_site_type_symbol
_atom_site_fract_x
_atom_site_fract_y
_atom_site_fract_z
_atom_site_U_iso_or_equiv
_atom_site_adp_type
_atom_site_occupancy
_atom_site_symmetry_multiplicity
_atom_site_calc_flag
_atom_site_refinement_flags
Fe1 Fe 0.11822(10) 0.21637(12) 0.96139(9) 0.0377(3) Uani 1 1 d .
I1 I -0.03044(5) 0.35691(7) 1.48993(5) 0.0629(2) Uani 1 1 d .
I2 I -0.36498(5) 0.26638(7) 0.57939(5) 0.0671(3) Uani 1 1 d .
N1 N 0.1424(5) 0.3480(7) 0.9945(5) 0.0426(16) Uani 1 1 d .
N2 N 0.1961(5) 0.2742(7) 0.8251(5) 0.0405(15) Uani 1 1 d .
N20 N 0.2763(5) 0.0912(6) 1.0343(5) 0.0386(15) Uani 1 1 d .
N21 N 0.1077(5) 0.0791(7) 0.9251(5) 0.0415(16) Uani 1 1 d .
C1 C 0.0339(6) 0.2108(8) 1.1742(6) 0.0405(18) Uani 1 1 d .
C2 C -0.0166(7) 0.1570(9) 1.2702(7) 0.051(2) Uani 1 1 d .
H2 H -0.0376 0.0905 1.2733 0.061 Uiso 1 1 calc R
C3 C -0.0358(8) 0.1973(8) 1.3576(7) 0.0461(19) Uani 1 1 d .
H3 H -0.0683 0.1581 1.4198 0.055 Uiso 1 1 calc R
C4 C -0.0069(7) 0.2976(9) 1.3547(7) 0.050(2) Uani 1 1 d .
C5 C 0.0373(7) 0.3551(9) 1.2619(7) 0.048(2) Uani 1 1 d .
H5 H 0.0534 0.4242 1.2590 0.058 Uiso 1 1 calc R
C6 C 0.0594(6) 0.3145(7) 1.1707(6) 0.0365(17) Uani 1 1 d .
C7 C 0.1111(6) 0.3789(7) 1.0808(7) 0.0390(17) Uani 1 1 d .
H7 H 0.1230 0.4479 1.0848 0.047 Uiso 1 1 calc R
C8 C 0.2002(6) 0.4158(8) 0.9120(6) 0.0389(18) Uani 1 1 d .
C9 C 0.2330(7) 0.5079(8) 0.9144(7) 0.048(2) Uani 1 1 d .
H9 H 0.2168 0.5365 0.9743 0.057 Uiso 1 1 calc R
C10 C 0.2913(8) 0.5601(9) 0.8268(8) 0.055(2) Uani 1 1 d .
H10 H 0.3146 0.6233 0.8294 0.066 Uiso 1 1 calc R
C11 C 0.3149(8) 0.5224(7) 0.7391(7) 0.0450(19) Uani 1 1 d .
H11 H 0.3532 0.5603 0.6814 0.054 Uiso 1 1 calc R
C12 C 0.2831(7) 0.4273(9) 0.7328(6) 0.048(2) Uani 1 1 d .
C13 C 0.2262(6) 0.3714(8) 0.8219(6) 0.0430(19) Uani 1 1 d .
C14 C 0.3027(7) 0.3804(9) 0.6455(7) 0.051(2) Uani 1 1 d .
H14 H 0.3386 0.4152 0.5838 0.062 Uiso 1 1 calc R
C15 C 0.2703(8) 0.2853(10) 0.6488(7) 0.054(2) Uani 1 1 d .
H15 H 0.2837 0.2552 0.5897 0.065 Uiso 1 1 calc R
C16 C 0.2168(7) 0.2325(8) 0.7413(6) 0.0433(19) Uani 1 1 d .
H16 H 0.1955 0.1665 0.7437 0.052 Uiso 1 1 calc R
C20 C -0.0965(7) 0.3081(8) 0.8230(7) 0.044(2) Uani 1 1 d .
C21 C -0.1979(7) 0.4113(8) 0.7628(7) 0.049(2) Uani 1 1 d .
H21 H -0.2122 0.4888 0.7675 0.058 Uiso 1 1 calc R
C22 C -0.2752(8) 0.3981(9) 0.6979(7) 0.050(2) Uani 1 1 d .
H22 H -0.3425 0.4663 0.6599 0.060 Uiso 1 1 calc R
C23 C -0.2540(7) 0.2842(9) 0.6883(7) 0.048(2) Uani 1 1 d .
C24 C -0.1572(7) 0.1831(8) 0.7458(7) 0.0429(19) Uani 1 1 d .
H24 H -0.1445 0.1063 0.7401 0.051 Uiso 1 1 calc R
C25 C -0.0777(7) 0.1938(8) 0.8124(7) 0.0403(18) Uani 1 1 d .
C26 C 0.0219(6) 0.0833(8) 0.8672(6) 0.0400(18) Uani 1 1 d .
H26 H 0.0246 0.0096 0.8605 0.048 Uiso 1 1 calc R
C27 C 0.2066(7) -0.0322(8) 0.9715(6) 0.0425(19) Uani 1 1 d .
C28 C 0.2219(7) -0.1485(8) 0.9640(7) 0.046(2) Uani 1 1 d .
H28 H 0.1642 -0.1572 0.9252 0.056 Uiso 1 1 calc R
C29 C 0.3244(8) -0.2490(9) 1.0156(7) 0.055(2) Uani 1 1 d .
H29 H 0.3347 -0.3258 1.0111 0.066 Uiso 1 1 calc R
C30 C 0.4110(8) -0.2399(9) 1.0728(7) 0.050(2) Uani 1 1 d .
H30 H 0.4787 -0.3099 1.1067 0.060 Uiso 1 1 calc R
C31 C 0.3983(7) -0.1262(8) 1.0805(6) 0.0431(19) Uani 1 1 d .
C32 C 0.2947(7) -0.0228(8) 1.0288(6) 0.0387(17) Uani 1 1 d .
C33 C 0.4815(7) -0.1086(9) 1.1383(7) 0.048(2) Uani 1 1 d .
H33 H 0.5508 -0.1751 1.1745 0.057 Uiso 1 1 calc R
C34 C 0.4614(7) 0.0043(9) 1.1416(7) 0.052(2) Uani 1 1 d .
H34 H 0.5172 0.0162 1.1798 0.062 Uiso 1 1 calc R
C35 C 0.3560(7) 0.1056(9) 1.0875(7) 0.050(2) Uani 1 1 d .
H35 H 0.3435 0.1837 1.0900 0.060 Uiso 1 1 calc R
C100 C 0.3942(10) 0.1983(11) 0.3660(9) 0.066(3) Uani 1 1 d .
C200 C 0.7859(15) -0.0072(15) 0.4101(12) 0.116(5) Uani 1 1 d .
H20A H 0.8057 -0.0944 0.4500 0.173 Uiso 1 1 calc R
H20B H 0.7085 0.0387 0.4272 0.173 Uiso 1 1 calc R
H20C H 0.8440 0.0188 0.4323 0.173 Uiso 1 1 calc R
O1 O 0.0514(5) 0.1638(6) 1.0955(4) 0.0464(14) Uani 1 1 d .
O20 O -0.0275(5) 0.3294(5) 0.8844(4) 0.0462(14) Uani 1 1 d .
O100 O 0.4895(7) 0.3550(8) 0.2945(8) 0.092(3) Uani 1 1 d .
O101 O 0.5550(6) 0.1801(8) 0.2326(7) 0.087(2) Uani 1 1 d .
O102 O 0.3626(6) 0.3383(7) 0.1660(5) 0.0674(18) Uani 1 1 d .
O200 O 0.7852(7) 0.0136(9) 0.3024(7) 0.086(2) Uani 1 1 d .
H200 H 0.7160 0.0452 0.2745 0.129 Uiso 1 1 calc R
F1 F 0.3619(8) 0.1157(8) 0.3446(6) 0.114(3) Uani 1 1 d .
F2 F 0.2965(6) 0.2750(8) 0.3912(5) 0.098(2) Uani 1 1 d .
F3 F 0.4663(7) 0.1365(8) 0.4588(6) 0.111(3) Uani 1 1 d .
S1 S 0.4578(2) 0.2766(3) 0.2519(2) 0.0607(6) Uani 1 1 d .

loop_
_atom_site_aniso_label
_atom_site_aniso_U_11
_atom_site_aniso_U_22
_atom_site_aniso_U_33
_atom_site_aniso_U_23
_atom_site_aniso_U_13
_atom_site_aniso_U_12
Fe1 0.0383(6) 0.0490(8) 0.0309(6) -0.0177(5) 0.0029(5) -0.0186(6)
I1 0.0636(4) 0.0871(5) 0.0478(4) -0.0383(3) 0.0089(3) -0.0258(4)
I2 0.0536(4) 0.0883(5) 0.0620(4) -0.0239(4) -0.0102(3) -0.0296(4)
N1 0.033(3) 0.064(5) 0.029(3) -0.014(3) -0.001(2) -0.018(3)
N2 0.037(3) 0.059(4) 0.031(3) -0.020(3) 0.003(2) -0.021(3)
N20 0.036(3) 0.049(4) 0.028(3) -0.010(3) 0.004(2) -0.017(3)
N21 0.033(3) 0.061(4) 0.032(3) -0.021(3) 0.006(2) -0.015(3)
C1 0.033(4) 0.051(5) 0.039(4) -0.015(4) 0.005(3) -0.018(4)
C2 0.049(5) 0.057(6) 0.045(5) -0.019(4) 0.008(4) -0.017(4)
C3 0.059(5) 0.045(5) 0.043(4) -0.022(4) 0.012(4) -0.024(4)
C4 0.039(4) 0.075(6) 0.042(4) -0.031(4) 0.011(3) -0.019(4)
C5 0.041(4) 0.065(6) 0.044(4) -0.022(4) 0.009(3) -0.024(4)
C6 0.033(3) 0.040(4) 0.047(4) -0.026(4) 0.005(3) -0.015(3)
C7 0.040(4) 0.030(4) 0.049(4) -0.013(4) -0.003(3) -0.015(3)
C8 0.040(4) 0.045(5) 0.034(4) -0.007(3) 0.000(3) -0.023(4)
C9 0.050(5) 0.051(5) 0.044(4) -0.016(4) 0.007(4) -0.023(4)
C10 0.062(5) 0.056(6) 0.056(5) -0.016(5) -0.002(4) -0.034(5)
C11 0.061(5) 0.035(4) 0.045(4) -0.013(4) 0.005(4) -0.025(4)
C12 0.040(4) 0.060(6) 0.034(4) -0.006(4) -0.002(3) -0.015(4)
C13 0.033(4) 0.053(5) 0.040(4) -0.010(4) -0.005(3) -0.017(4)
C14 0.048(5) 0.067(6) 0.033(4) -0.011(4) 0.004(3) -0.022(5)
C15 0.054(5) 0.083(7) 0.035(4) -0.029(5) 0.005(4) -0.028(5)
C16 0.050(4) 0.056(5) 0.038(4) -0.029(4) 0.006(3) -0.024(4)
C20 0.036(4) 0.054(5) 0.041(4) -0.013(4) 0.012(3) -0.019(4)
C21 0.049(5) 0.045(5) 0.051(5) -0.019(4) 0.004(4) -0.016(4)
C22 0.046(4) 0.055(6) 0.050(5) -0.016(4) 0.001(4) -0.020(4)
C23 0.042(4) 0.071(6) 0.040(4) -0.017(4) 0.002(3) -0.032(4)
C24 0.042(4) 0.049(5) 0.045(4) -0.022(4) 0.005(3) -0.019(4)
C25 0.040(4) 0.041(5) 0.044(4) -0.019(4) 0.004(3) -0.017(4)
C26 0.041(4) 0.057(5) 0.040(4) -0.032(4) 0.009(3) -0.024(4)
C27 0.040(4) 0.051(5) 0.035(4) -0.013(4) 0.010(3) -0.019(4)
C28 0.046(4) 0.045(5) 0.046(5) -0.015(4) 0.002(4) -0.016(4)
C29 0.064(5) 0.053(6) 0.049(5) -0.017(4) 0.004(4) -0.024(5)
C30 0.053(5) 0.048(5) 0.051(5) -0.020(4) 0.003(4) -0.017(4)
C31 0.041(4) 0.050(5) 0.035(4) -0.017(4) 0.001(3) -0.012(4)
C32 0.041(4) 0.045(5) 0.031(4) -0.013(4) 0.006(3) -0.019(4)
C33 0.046(4) 0.050(5) 0.042(4) -0.013(4) -0.003(3) -0.014(4)
C34 0.047(4) 0.061(6) 0.043(4) -0.017(4) -0.012(4) -0.015(4)
C35 0.041(4) 0.073(6) 0.038(4) -0.022(4) 0.001(3) -0.020(4)
C100 0.079(7) 0.069(7) 0.057(6) -0.038(5) 0.001(5) -0.022(6)
C200 0.125(12) 0.126(14) 0.083(10) -0.019(9) 0.016(9) -0.049(11)
O1 0.050(3) 0.065(4) 0.037(3) -0.024(3) 0.009(2) -0.029(3)
O20 0.041(3) 0.054(4) 0.043(3) -0.021(3) -0.001(2) -0.013(3)
O100 0.084(5) 0.092(6) 0.133(7) -0.060(6) 0.008(5) -0.049(5)
O101 0.055(4) 0.111(7) 0.101(6) -0.059(5) 0.017(4) -0.015(4)
O102 0.073(4) 0.069(5) 0.055(4) -0.020(3) -0.002(3) -0.022(4)
O200 0.068(5) 0.099(7) 0.096(6) -0.047(5) 0.019(4) -0.026(5)
F1 0.157(7) 0.128(7) 0.096(5) -0.043(5) 0.045(5) -0.096(6)
F2 0.078(4) 0.141(7) 0.066(4) -0.044(4) 0.025(3) -0.025(4)
F3 0.117(6) 0.124(7) 0.062(4) -0.009(4) -0.019(4) -0.031(5)
S1 0.0494(12) 0.0799(18) 0.0649(14) -0.0356(13) 0.0099(10) -0.0283(12)

loop_
_atom_type_symbol
_atom_type_description
_atom_type_scat_dispersion_real
_atom_type_scat_dispersion_imag
_atom_type_scat_source
C C 0.0181 0.0091 'International Tables Vol C Tables 4.2.6.8 and 6.1.1.4'
H H 0.0000 0.0000 'International Tables Vol C Tables 4.2.6.8 and 6.1.1.4'
O O 0.0492 0.0322 'International Tables Vol C Tables 4.2.6.8 and 6.1.1.4'
F F 0.0727 0.0534 'International Tables Vol C Tables 4.2.6.8 and 6.1.1.4'
S S 0.3331 0.5567 'International Tables Vol C Tables 4.2.6.8 and 6.1.1.4'
Fe Fe -1.1336 3.1974 'International Tables Vol C Tables 4.2.6.8 and 6.1.1.4'
I I -0.3257 6.8362 'International Tables Vol C Tables 4.2.6.8 and 6.1.1.4'
N N 0.0311 0.0180 'International Tables Vol C Tables 4.2.6.8 and 6.1.1.4'

loop_
_geom_angle_atom_site_label_1
_geom_angle_atom_site_label_2
_geom_angle_atom_site_label_3
_geom_angle
O20 Fe1 O1 93.8(2)
O20 Fe1 N1 89.3(3)
O1 Fe1 N1 94.0(3)
O20 Fe1 N21 94.2(3)
O1 Fe1 N21 89.1(3)
N1 Fe1 N21 175.2(3)
O20 Fe1 N2 88.4(2)
O1 Fe1 N2 176.2(3)
N1 Fe1 N2 82.9(3)
N21 Fe1 N2 93.9(3)
O20 Fe1 N20 175.8(3)
O1 Fe1 N20 89.0(2)
N1 Fe1 N20 93.6(3)
N21 Fe1 N20 82.7(3)
N2 Fe1 N20 89.0(2)
C7 N1 C8 119.0(7)
C7 N1 Fe1 126.2(5)
C8 N1 Fe1 114.8(5)
C16 N2 C13 119.7(7)
C16 N2 Fe1 127.8(6)
C13 N2 Fe1 112.4(5)
C35 N20 C32 119.9(7)
C35 N20 Fe1 127.9(6)
C32 N20 Fe1 112.1(5)
C26 N21 C27 120.9(7)
C26 N21 Fe1 126.2(6)
C27 N21 Fe1 113.0(5)
O1 C1 C6 124.8(7)
O1 C1 C2 118.5(8)
C6 C1 C2 116.6(8)
C3 C2 C1 123.0(9)
C3 C2 H2 118.5
C1 C2 H2 118.5
C2 C3 C4 119.8(8)
C2 C3 H3 120.1
C4 C3 H3 120.1
C5 C4 C3 118.9(8)
C5 C4 I1 120.7(7)
C3 C4 I1 120.4(6)
C4 C5 C6 122.5(9)
C4 C5 H5 118.8
C6 C5 H5 118.8
C5 C6 C1 119.0(7)
C5 C6 C7 117.1(7)
C1 C6 C7 123.8(7)
N1 C7 C6 124.1(7)
N1 C7 H7 118.0
C6 C7 H7 118.0
C9 C8 C13 120.2(7)
C9 C8 N1 128.2(8)
C13 C8 N1 111.6(7)
C8 C9 C10 119.5(8)
C8 C9 H9 120.3
C10 C9 H9 120.3
C11 C10 C9 121.9(8)
C11 C10 H10 119.0
C9 C10 H10 119.0
C10 C11 C12 120.8(8)
C10 C11 H11 119.6
C12 C11 H11 119.6
C11 C12 C14 126.0(8)
C11 C12 C13 118.1(8)
C14 C12 C13 115.9(9)
N2 C13 C12 122.3(8)
N2 C13 C8 118.3(7)
C12 C13 C8 119.4(8)
C15 C14 C12 121.2(8)
C15 C14 H14 119.4
C12 C14 H14 119.4
C14 C15 C16 119.6(8)
C14 C15 H15 120.2
C16 C15 H15 120.2
N2 C16 C15 121.2(8)
N2 C16 H16 119.4
C15 C16 H16 119.4
O20 C20 C25 125.9(7)
O20 C20 C21 116.3(8)
C25 C20 C21 117.8(8)
C22 C21 C20 120.6(8)
C22 C21 H21 119.7
C20 C21 H21 119.7
C21 C22 C23 120.4(8)
C21 C22 H22 119.8
C23 C22 H22 119.8
C24 C23 C22 120.3(8)
C24 C23 I2 119.2(7)
C22 C23 I2 120.5(6)
C23 C24 C25 120.6(8)
C23 C24 H24 119.7
C25 C24 H24 119.7
C24 C25 C20 120.4(7)
C24 C25 C26 116.3(7)
C20 C25 C26 123.3(7)
N21 C26 C25 124.2(8)
N21 C26 H26 117.9
C25 C26 H26 117.9
C32 C27 N21 114.9(8)
C32 C27 C28 119.1(7)
N21 C27 C28 126.1(7)
C29 C28 C27 118.4(8)
C29 C28 H28 120.8
C27 C28 H28 120.8
C30 C29 C28 122.5(9)
C30 C29 H29 118.7
C28 C29 H29 118.7
C29 C30 C31 120.0(8)
C29 C30 H30 120.0
C31 C30 H30 120.0
C30 C31 C33 124.0(8)
C30 C31 C32 118.4(8)
C33 C31 C32 117.6(8)
N20 C32 C27 117.2(7)
N20 C32 C31 121.3(7)
C27 C32 C31 121.5(8)
C34 C33 C31 119.8(8)
C34 C33 H33 120.1
C31 C33 H33 120.1
C33 C34 C35 120.4(8)
C33 C34 H34 119.8
C35 C34 H34 119.8
N20 C35 C34 121.0(9)
N20 C35 H35 119.5
C34 C35 H35 119.5
F3 C100 F2 106.5(9)
F3 C100 F1 105.8(10)
F2 C100 F1 105.7(10)
F3 C100 S1 113.9(8)
F2 C100 S1 112.3(8)
F1 C100 S1 112.0(7)
O200 C200 H20A 109.5
O200 C200 H20B 109.5
H20A C200 H20B 109.5
O200 C200 H20C 109.5
H20A C200 H20C 109.5
H20B C200 H20C 109.5
C1 O1 Fe1 126.9(5)
C20 O20 Fe1 125.9(5)
C200 O200 H200 109.5
O101 S1 O102 114.4(5)
O101 S1 O100 115.2(5)
O102 S1 O100 115.5(5)
O101 S1 C100 104.1(5)
O102 S1 C100 102.8(5)
O100 S1 C100 102.3(5)

loop_
_geom_bond_atom_site_label_1
_geom_bond_atom_site_label_2
_geom_bond_distance
Fe1 O20 1.878(5)
Fe1 O1 1.890(5)
Fe1 N1 1.948(8)
Fe1 N21 1.966(7)
Fe1 N2 1.997(6)
Fe1 N20 2.005(6)
I1 C4 2.084(8)
I2 C23 2.114(8)
N1 C7 1.295(10)
N1 C8 1.448(9)
N2 C16 1.327(10)
N2 C13 1.375(11)
N20 C35 1.314(10)
N20 C32 1.380(10)
N21 C26 1.291(9)
N21 C27 1.422(10)
C1 O1 1.306(10)
C1 C6 1.422(11)
C1 C2 1.423(11)
C2 C3 1.360(12)
C2 H2 0.9400
C3 C4 1.405(12)
C3 H3 0.9400
C4 C5 1.368(11)
C5 C6 1.408(11)
C5 H5 0.9400
C6 C7 1.432(11)
C7 H7 0.9400
C8 C9 1.355(11)
C8 C13 1.425(11)
C9 C10 1.403(12)
C9 H9 0.9400
C10 C11 1.346(12)
C10 H10 0.9400
C11 C12 1.401(12)
C11 H11 0.9400
C12 C14 1.409(12)
C12 C13 1.421(11)
C14 C15 1.366(13)
C14 H14 0.9400
C15 C16 1.410(12)
C15 H15 0.9400
C16 H16 0.9400
C20 O20 1.333(10)
C20 C25 1.411(12)
C20 C21 1.429(11)
C21 C22 1.378(12)
C21 H21 0.9400
C22 C23 1.394(13)
C22 H22 0.9400
C23 C24 1.376(12)
C24 C25 1.396(11)
C24 H24 0.9400
C25 C26 1.439(11)
C26 H26 0.9400
C27 C32 1.395(11)
C27 C28 1.427(12)
C28 C29 1.395(12)
C28 H28 0.9400
C29 C30 1.376(13)
C29 H29 0.9400
C30 C31 1.405(12)
C30 H30 0.9400
C31 C33 1.408(11)
C31 C32 1.419(11)
C33 C34 1.351(12)
C33 H33 0.9400
C34 C35 1.427(12)
C34 H34 0.9400
C35 H35 0.9400
C100 F3 1.333(12)
C100 F2 1.337(12)
C100 F1 1.338(12)
C100 S1 1.785(12)
C200 O200 1.323(15)
C200 H20A 0.9700
C200 H20B 0.9700
C200 H20C 0.9700
O100 S1 1.437(8)
O101 S1 1.432(8)
O102 S1 1.435(7)
O200 H200 0.8300
